data_7045970
loop_
_publ_author_name
'Hua, Xiu-Ni'
'Huang, Chao-Ran'
'Gao, Ji-Xing'
'Lu, Yang'
'Chen, Xiao-Gang'
'Liao, Wei-Qiang'

_publ_section_title
;
 High-temperature reversible phase transitions and exceptional dielectric
 anomalies in cobalt(ii) based ionic crystals:
 [Me<sub>3</sub>NCH<sub>2</sub>X]<sub>2</sub>[CoX<sub>4</sub>] (X = Cl and
 Br).
;
_journal_issue 17
_journal_name_full 'Dalton transactions (Cambridge, England : 2003)'
_journal_page_first 6218
_journal_page_last 6224
_journal_paper_doi 10.1039/c8dt00786a
_journal_volume 47
_journal_year 2018
_chemical_formula_moiety '2(C4 H11 Cl N), Cl4 Co'
_chemical_formula_sum 'C8 H22 Cl6 Co N2'
_chemical_formula_weight 417.91
_space_group_crystal_system orthorhombic
_space_group_IT_number 62
_space_group_name_Hall '-P 2ac 2n'
_space_group_name_H-M_alt 'P n m a'
_symmetry_space_group_name_Hall '-P 2ac 2n'
_symmetry_space_group_name_H-M 'P n m a'
_atom_sites_solution_hydrogens difmap
_audit_creation_method SHELXL-2014/7
_audit_update_record
;
2018-04-01 deposited with the CCDC.
2018-04-03 downloaded from the CCDC.
;
_cell_angle_alpha 90
_cell_angle_beta 90
_cell_angle_gamma 90
_cell_formula_units_Z 4
_cell_length_a 12.156(13)
_cell_length_b 9.164(10)
_cell_length_c 16.939(19)
_cell_measurement_reflns_used 4999
_cell_measurement_temperature 353(2)
_cell_measurement_theta_max 27.5126
_cell_measurement_theta_min 1.6752
_cell_volume 1887(4)
_computing_cell_refinement 'CrystalClear (Rigaku Inc., 2008)'
_computing_data_collection 'CrystalClear (Rigaku Inc., 2008)'
_computing_data_reduction 'CrystalClear (Rigaku Inc., 2008)'
_computing_molecular_graphics 'DIAMOND (Brandenburg & Putz, 2005)'
_computing_publication_material 'SHELXL-2014/7 (Sheldrick, 2008)'
_computing_structure_refinement 'SHELXL-2014/7 (Sheldrick, 2014)'
_computing_structure_solution 'SHELXL-2014/7 (Sheldrick, 2014)'
_diffrn_ambient_temperature 353(2)
_diffrn_measured_fraction_theta_full 0.992
_diffrn_measured_fraction_theta_max 0.990
_diffrn_measurement_device_type 'Rigaku, SCXmini'
_diffrn_measurement_method '\w scans'
_diffrn_radiation_type MoK\a
_diffrn_radiation_wavelength 0.71073
_diffrn_reflns_av_R_equivalents 0.0518
_diffrn_reflns_av_unetI/netI 0.0729
_diffrn_reflns_Laue_measured_fraction_full 0.992
_diffrn_reflns_Laue_measured_fraction_max 0.990
_diffrn_reflns_limit_h_max 14
_diffrn_reflns_limit_h_min -14
_diffrn_reflns_limit_k_max 11
_diffrn_reflns_limit_k_min -10
_diffrn_reflns_limit_l_max 20
_diffrn_reflns_limit_l_min -6
_diffrn_reflns_number 11549
_diffrn_reflns_point_group_measured_fraction_full 0.992
_diffrn_reflns_point_group_measured_fraction_max 0.990
_diffrn_reflns_theta_full 25.242
_diffrn_reflns_theta_max 25.494
_diffrn_reflns_theta_min 2.062
_exptl_absorpt_coefficient_mu 1.743
_exptl_absorpt_correction_T_max 0.706
_exptl_absorpt_correction_T_min 0.562
_exptl_absorpt_correction_type multi-scan
_exptl_absorpt_process_details 'CrystalClear (Rigaku Inc., 2008)'
_exptl_crystal_colour BLUE
_exptl_crystal_density_diffrn 1.471
_exptl_crystal_description BLOCK
_exptl_crystal_F_000 852
_exptl_crystal_size_max 0.38
_exptl_crystal_size_mid 0.28
_exptl_crystal_size_min 0.20
_refine_diff_density_max 0.587
_refine_diff_density_min -0.478
_refine_diff_density_rms 0.107
_refine_ls_extinction_method none
_refine_ls_goodness_of_fit_ref 1.023
_refine_ls_hydrogen_treatment constr
_refine_ls_matrix_type full
_refine_ls_number_parameters 128
_refine_ls_number_reflns 11549
_refine_ls_number_restraints 95
_refine_ls_restrained_S_all 1.067
_refine_ls_R_factor_all 0.2006
_refine_ls_R_factor_gt 0.1375
_refine_ls_shift/su_max 0.000
_refine_ls_shift/su_mean 0.000
_refine_ls_structure_factor_coef Fsqd
_refine_ls_weighting_details 'w=1/[\s^2^(Fo^2^)+(0.0100P)^2^+18.0000P] where P=(Fo^2^+2Fc^2^)/3'
_refine_ls_weighting_scheme calc
_refine_ls_wR_factor_gt 0.2217
_refine_ls_wR_factor_ref 0.2583
_reflns_Friedel_coverage 0.000
_reflns_number_gt 1787
_reflns_number_total 1876
_reflns_threshold_expression 'I > 2\s(I)'
_cod_data_source_file c8dt00786a2.cif
_cod_data_source_block Cl-353K
_cod_depositor_comments
;
The following automatic conversions were performed:

'_exptl_absorpt_correction_type' value 'Multi-scan' changed to
'multi-scan' according to
/home/data/users/saulius/crontab/automatic-downloads/rss-feeds/RSC/lib/dictionaries/cif_core.dic
dictionary named 'cif_core.dic' version 2.4.2 from 2011-04-26.

Automatic conversion script
Id: cif_fix_values 4973 2017-02-22 13:04:09Z antanas 

 Adding full bibliography for 7045968--7045971.cif.
;
_cod_database_code 7045970
_shelx_shelxl_version_number 2014/7
_shelx_space_group_comment
;
The symmetry employed for this shelxl refinement is uniquely defined
by the following loop, which should always be used as a source of
symmetry information in preference to the above space-group names.
They are only intended as comments.
;
_shelx_estimated_absorpt_t_min 0.562
_shelx_estimated_absorpt_t_max 0.706

loop_
_space_group_symop_operation_xyz
'x, y, z'
'-x+1/2, -y, z+1/2'
'-x, y+1/2, -z'
'x+1/2, -y+1/2, -z+1/2'
'-x, -y, -z'
'x-1/2, y, -z-1/2'
'x, -y-1/2, z'
'-x-1/2, y-1/2, z-1/2'

loop_
_atom_site_label
_atom_site_type_symbol
_atom_site_fract_x
_atom_site_fract_y
_atom_site_fract_z
_atom_site_U_iso_or_equiv
_atom_site_adp_type
_atom_site_occupancy
_atom_site_site_symmetry_order
_atom_site_calc_flag
_atom_site_refinement_flags_posn
_atom_site_refinement_flags_adp
_atom_site_refinement_flags_occupancy
_atom_site_disorder_assembly
_atom_site_disorder_group
Co1 Co 0.22223(18) 0.7500 0.39325(15) 0.0974(9) Uani 1 2 d S T P . .
C1 C 0.2450(14) 0.2500 0.5981(13) 0.161(8) Uani 1 2 d S TU P B .
H1A H 0.2190 0.3338 0.5696 0.241 Uiso 0.5 1 d R U P . .
H1B H 0.2189 0.1628 0.5728 0.241 Uiso 0.5 1 d R U P . .
H1C H 0.2182 0.2500 0.6513 0.241 Uiso 1 2 d R U P . .
C3 C 0.425(2) 0.2500 0.5246(19) 0.200(8) Uani 1 2 d S TU P B .
H3A H 0.4203 0.3497 0.5075 0.240 Uiso 0.5 1 d R U P . .
H3B H 0.5025 0.2307 0.5311 0.240 Uiso 0.5 1 d R U P . .
C4 C 0.949(3) 0.7500 0.5761(17) 0.253(13) Uani 1 2 d S TU P C .
H4A H 0.9033 0.6651 0.5718 0.380 Uiso 0.5 1 d R U P . .
H4B H 0.9049 0.8362 0.5712 0.380 Uiso 0.5 1 d R U P . .
H4C H 1.0035 0.7500 0.5349 0.380 Uiso 1 2 d R U P . .
C6 C 0.902(2) 0.7500 0.6976(16) 0.198(8) Uani 1 2 d S TU P C .
H6A H 0.8608 0.8349 0.6824 0.238 Uiso 0.5 1 d R U P . .
H6B H 0.8608 0.6651 0.6824 0.238 Uiso 0.5 1 d R U P . .
Cl1 Cl 0.2782(7) 0.794(4) 0.5137(5) 0.228(14) Uani 0.5 1 d . . P A .
Cl3 Cl 0.0370(4) 0.7500 0.3799(4) 0.145(2) Uani 1 2 d S T P A .
Cl4 Cl 0.3813(13) 0.1635(14) 0.4529(8) 0.261(7) Uani 0.5 1 d . U P . .
Cl5 Cl 0.9016(10) 0.7500 0.7944(6) 0.280(5) Uani 1 2 d S TU P . .
N1 N 0.3733(13) 0.2500 0.6058(12) 0.142(5) Uani 1 2 d DS TU P . .
N2 N 0.9984(16) 0.7500 0.6574(12) 0.145(6) Uani 1 2 d S TU P . .
Cl2 Cl 0.2917(15) 0.9763(16) 0.3657(13) 0.252(10) Uani 0.5 1 d . . P A 1
C2 C 0.404(5) 0.134(5) 0.670(3) 0.186(15) Uani 0.5 1 d . U P B 1
H2A H 0.4834 0.1316 0.6714 0.279 Uiso 0.5 1 d R U P B 1
H2B H 0.3767 0.1381 0.7232 0.279 Uiso 0.5 1 d R U P B 1
H2C H 0.3774 0.0475 0.6447 0.279 Uiso 0.5 1 d R U P B 1
C5 C 1.088(3) 0.878(4) 0.698(2) 0.149(11) Uani 0.5 1 d . U P C 1
H5A H 1.1088 0.8466 0.7496 0.223 Uiso 0.5 1 d R U P C 1
H5B H 1.1517 0.8845 0.6647 0.223 Uiso 0.5 1 d R U P C 1
H5C H 1.0531 0.9721 0.7010 0.223 Uiso 0.5 1 d R U P C 1
Cl2' Cl 0.2899(10) 0.9178(14) 0.3132(6) 0.145(5) Uani 0.5 1 d . . P A 2
C2' C 0.407(4) 0.081(4) 0.6268(19) 0.175(14) Uani 0.5 1 d D U P B 2
H2'A H 0.4349 0.0023 0.6588 0.263 Uiso 0.5 1 d R U P B 2
H2'B H 0.3285 0.0770 0.6257 0.263 Uiso 0.5 1 d R U P B 2
H2'C H 0.4355 0.0710 0.5741 0.263 Uiso 0.5 1 d R U P B 2
C5' C 1.050(4) 0.888(4) 0.651(2) 0.157(12) Uani 0.5 1 d . U P C 2
H5'A H 1.0113 0.9317 0.6077 0.235 Uiso 0.5 1 d R U P C 2
H5'B H 1.0357 0.9424 0.6984 0.235 Uiso 0.5 1 d R U P C 2
H5'C H 1.1274 0.8878 0.6403 0.235 Uiso 0.5 1 d R U P C 2

loop_
_atom_site_aniso_label
_atom_site_aniso_U_11
_atom_site_aniso_U_22
_atom_site_aniso_U_33
_atom_site_aniso_U_23
_atom_site_aniso_U_13
_atom_site_aniso_U_12
Co1 0.0684(14) 0.122(2) 0.1016(18) 0.000 -0.0051(13) 0.000
C1 0.078(11) 0.19(2) 0.21(2) 0.000 -0.009(13) 0.000
C3 0.182(16) 0.248(18) 0.170(16) 0.000 0.016(14) 0.000
C4 0.28(3) 0.34(3) 0.140(18) 0.000 -0.009(18) 0.000
C6 0.186(18) 0.25(2) 0.160(15) 0.000 0.050(16) 0.000
Cl1 0.141(7) 0.42(4) 0.125(6) -0.049(12) -0.009(5) -0.111(16)
Cl3 0.069(3) 0.177(6) 0.188(6) 0.000 -0.007(3) 0.000
Cl4 0.302(15) 0.271(16) 0.210(12) -0.047(9) 0.004(11) 0.043(10)
Cl5 0.375(14) 0.268(11) 0.198(9) 0.000 0.082(9) 0.000
N1 0.079(9) 0.203(15) 0.144(13) 0.000 0.008(10) 0.000
N2 0.120(14) 0.191(16) 0.126(13) 0.000 0.027(10) 0.000
Cl2 0.159(11) 0.135(10) 0.46(3) -0.016(14) -0.046(18) -0.023(8)
C2 0.14(2) 0.23(3) 0.19(3) 0.04(2) -0.04(3) 0.04(2)
C5 0.16(3) 0.13(2) 0.16(3) 0.04(2) 0.03(2) 0.018(17)
Cl2' 0.098(6) 0.182(12) 0.154(8) 0.064(8) 0.007(6) -0.038(8)
C2' 0.13(2) 0.28(3) 0.12(3) 0.06(2) -0.01(2) 0.09(2)
C5' 0.17(3) 0.14(2) 0.17(3) 0.04(2) 0.02(2) 0.030(17)

loop_
_atom_type_symbol
_atom_type_description
_atom_type_scat_dispersion_real
_atom_type_scat_dispersion_imag
_atom_type_scat_source
C C 0.0033 0.0016 'International Tables Vol C Tables 4.2.6.8 and 6.1.1.4'
N N 0.0061 0.0033 'International Tables Vol C Tables 4.2.6.8 and 6.1.1.4'
Cl Cl 0.1484 0.1585 'International Tables Vol C Tables 4.2.6.8 and 6.1.1.4'
Co Co 0.3494 0.9721 'International Tables Vol C Tables 4.2.6.8 and 6.1.1.4'
H H 0.0000 0.0000 'International Tables Vol C Tables 4.2.6.8 and 6.1.1.4'

loop_
_geom_angle_atom_site_label_1
_geom_angle_atom_site_label_2
_geom_angle_atom_site_label_3
_geom_angle
_geom_angle_site_symmetry_1
_geom_angle_site_symmetry_3
Cl1 Co1 Cl1 21.4(17) . 7_575
Cl1 Co1 Cl2' 109.1(8) . .
Cl1 Co1 Cl2' 125.9(7) 7_575 .
Cl1 Co1 Cl2' 125.9(7) . 7_575
Cl1 Co1 Cl2' 109.1(7) 7_575 7_575
Cl2' Co1 Cl2' 88.2(7) . 7_575
Cl1 Co1 Cl3 113.7(3) . .
Cl1 Co1 Cl3 113.7(3) 7_575 .
Cl2' Co1 Cl3 108.0(4) . .
Cl2' Co1 Cl3 108.0(4) 7_575 .
Cl1 Co1 Cl2 84.6(9) . .
Cl1 Co1 Cl2 104.1(9) 7_575 .
Cl3 Co1 Cl2 110.3(5) . .
Cl1 Co1 Cl2 104.1(9) . 7_575
Cl1 Co1 Cl2 84.6(9) 7_575 7_575
Cl3 Co1 Cl2 110.3(5) . 7_575
Cl2 Co1 Cl2 130.1(10) . 7_575
N1 C3 Cl4 124.6(19) . 7_565
N1 C3 Cl4 124.6(19) . .
Cl4 C3 Cl4 61.6(16) 7_565 .
N2 C6 Cl5 120(2) . .
Cl1 Cl1 Co1 79.3(8) 7_575 .
C3 Cl4 Cl4 59.2(8) . 7_565
C3 N1 C1 110.0(19) . .
C3 N1 C2 122(2) . .
C1 N1 C2 107(2) . .
C3 N1 C2 122(2) . 7_565
C1 N1 C2 107(2) . 7_565
C2 N1 C2 85(3) . 7_565
C3 N1 C2' 95.2(15) . .
C1 N1 C2' 105.6(19) . .
C3 N1 C2' 95.2(16) . 7_565
C1 N1 C2' 105.6(19) . 7_565
C2' N1 C2' 141(4) . 7_565
C6 N2 C5' 115(2) . .
C6 N2 C5' 115(2) . 7_575
C5' N2 C5' 127(4) . 7_575
C6 N2 C4 97(2) . .
C5' N2 C4 96.1(19) . .
C5' N2 C4 96.1(19) 7_575 .
C6 N2 C5 110(2) . 7_575
C4 N2 C5 127.5(16) . 7_575
C6 N2 C5 110(2) . .
C4 N2 C5 127.5(16) . .
C5 N2 C5 85(3) 7_575 .

loop_
_geom_bond_atom_site_label_1
_geom_bond_atom_site_label_2
_geom_bond_distance
_geom_bond_site_symmetry_2
Co1 Cl1 2.190(10) .
Co1 Cl1 2.190(10) 7_575
Co1 Cl2' 2.210(10) .
Co1 Cl2' 2.210(10) 7_575
Co1 Cl3 2.263(6) .
Co1 Cl2 2.287(16) .
Co1 Cl2 2.287(16) 7_575
C1 N1 1.56(2) .
C3 N1 1.51(3) .
C3 Cl4 1.55(2) 7_565
C3 Cl4 1.55(2) .
C4 N2 1.50(3) .
C6 N2 1.36(3) .
C6 Cl5 1.64(3) .
Cl1 Cl1 0.81(6) 7_575
Cl4 Cl4 1.58(3) 7_565
N1 C2 1.57(4) .
N1 C2 1.57(4) 7_565
N1 C2' 1.65(3) .
N1 C2' 1.65(3) 7_565
N2 C5' 1.41(4) .
N2 C5' 1.41(4) 7_575
N2 C5 1.74(4) 7_575
N2 C5 1.74(4) .
